data_1553377
loop_
_publ_author_name
'Liu, Ye'
'Yu, Heng-Yi'
'Xu, Hong-Zhe'
'Liu, Jun-Jun'
'Meng, Xiang-Gao'
'Zhou, Ming'
'Ruan, Han-Li'

_publ_section_title
;
 Alkaloids with Immunosuppressive Activity from the Bark of Pausinystalia
 yohimbe.
;
_journal_issue 8
_journal_name_full 'Journal of natural products'
_journal_page_first 1841
_journal_page_last 1849
_journal_paper_doi 10.1021/acs.jnatprod.8b00324
_journal_volume 81
_journal_year 2018
_chemical_formula_moiety 'C20 H16 N2 O3'
_chemical_formula_sum 'C20 H16 N2 O3'
_chemical_formula_weight 332.35
_space_group_crystal_system monoclinic
_space_group_IT_number 9
_space_group_name_Hall 'C -2yc'
_space_group_name_H-M_alt 'C 1 c 1'
_atom_sites_solution_hydrogens geom
_audit_creation_method SHELXL-2014/7
_cell_angle_alpha 90
_cell_angle_beta 103.786(3)
_cell_angle_gamma 90
_cell_formula_units_Z 8
_cell_length_a 25.670(5)
_cell_length_b 7.0317(13)
_cell_length_c 17.015(3)
_cell_measurement_reflns_used 3640
_cell_measurement_temperature 100(2)
_cell_measurement_theta_max 30.71
_cell_measurement_theta_min 2.47
_cell_volume 2982.8(10)
_computing_cell_refinement 'Bruker SAINT'
_computing_data_collection 'Bruker APEX2'
_computing_data_reduction 'Bruker SAINT'
_computing_molecular_graphics 'Bruker SHELXTL'
_computing_publication_material 'Bruker SHELXTL'
_computing_structure_refinement 'SHELXL-2014/7 (Sheldrick, 2014)'
_computing_structure_solution 'SHELXS-97 (Sheldrick, 2008)'
_diffrn_ambient_temperature 100(2)
_diffrn_measured_fraction_theta_full 0.998
_diffrn_measured_fraction_theta_max 0.987
_diffrn_measurement_device_type 'Bruker APEX-II CCD'
_diffrn_measurement_method '\f and \w scans'
_diffrn_radiation_type MoK\a
_diffrn_radiation_wavelength 0.71073
_diffrn_reflns_av_R_equivalents 0.0635
_diffrn_reflns_av_unetI/netI 0.0935
_diffrn_reflns_Laue_measured_fraction_full 0.998
_diffrn_reflns_Laue_measured_fraction_max 0.987
_diffrn_reflns_limit_h_max 37
_diffrn_reflns_limit_h_min -37
_diffrn_reflns_limit_k_max 10
_diffrn_reflns_limit_k_min -10
_diffrn_reflns_limit_l_max 24
_diffrn_reflns_limit_l_min -24
_diffrn_reflns_number 22813
_diffrn_reflns_point_group_measured_fraction_full 0.998
_diffrn_reflns_point_group_measured_fraction_max 0.987
_diffrn_reflns_theta_full 25.242
_diffrn_reflns_theta_max 30.998
_diffrn_reflns_theta_min 1.634
_exptl_absorpt_coefficient_mu 0.101
_exptl_absorpt_correction_T_max 0.990
_exptl_absorpt_correction_T_min 0.988
_exptl_absorpt_correction_type multi-scan
_exptl_absorpt_process_details 'SADABS,(Sheldrick, 2014)'
_exptl_crystal_colour colorless
_exptl_crystal_density_diffrn 1.480
_exptl_crystal_description block
_exptl_crystal_F_000 1392
_exptl_crystal_size_max 0.120
_exptl_crystal_size_mid 0.100
_exptl_crystal_size_min 0.100
_refine_diff_density_max 0.584
_refine_diff_density_min -0.346
_refine_diff_density_rms 0.072
_refine_ls_abs_structure_details
;
 Refined as an inversion twin.
;
_refine_ls_abs_structure_Flack -0.4(17)
_refine_ls_extinction_method none
_refine_ls_goodness_of_fit_ref 0.995
_refine_ls_hydrogen_treatment constr
_refine_ls_matrix_type full
_refine_ls_number_parameters 454
_refine_ls_number_reflns 9315
_refine_ls_number_restraints 2
_refine_ls_restrained_S_all 0.995
_refine_ls_R_factor_all 0.1036
_refine_ls_R_factor_gt 0.0610
_refine_ls_shift/su_max 0.000
_refine_ls_shift/su_mean 0.000
_refine_ls_structure_factor_coef Fsqd
_refine_ls_weighting_details 'w=1/[\s^2^(Fo^2^)+(0.0716P)^2^] where P=(Fo^2^+2Fc^2^)/3'
_refine_ls_weighting_scheme calc
_refine_ls_wR_factor_gt 0.1310
_refine_ls_wR_factor_ref 0.1493
_reflns_Friedel_coverage 0.999
_reflns_Friedel_fraction_full 0.998
_reflns_Friedel_fraction_max 0.987
_reflns_number_gt 6319
_reflns_number_total 9315
_reflns_threshold_expression 'I > 2\s(I)'
_cod_data_source_file np8b00324_si_003.cif
_cod_data_source_block mo_131215L_0m
_cod_original_cell_volume 2982.8(9)
_cod_original_sg_symbol_H-M 'C c'
_cod_database_code 1553377
_shelx_shelxl_version_number 2014/7
_shelx_space_group_comment
;
The symmetry employed for this shelxl refinement is uniquely defined
by the following loop, which should always be used as a source of
symmetry information in preference to the above space-group names.
They are only intended as comments.
;

loop_
_space_group_symop_operation_xyz
'x, y, z'
'x, -y, z+1/2'
'x+1/2, y+1/2, z'
'x+1/2, -y+1/2, z+1/2'

loop_
_atom_site_label
_atom_site_type_symbol
_atom_site_fract_x
_atom_site_fract_y
_atom_site_fract_z
_atom_site_U_iso_or_equiv
_atom_site_adp_type
_atom_site_occupancy
_atom_site_site_symmetry_order
_atom_site_calc_flag
_atom_site_refinement_flags_posn
_atom_site_refinement_flags_adp
C2 C 0.43994(17) 0.7729(5) 0.1141(2) 0.0144(8) Uani 1 1 d . .
C3 C 0.38551(17) 0.8137(5) 0.0714(2) 0.0133(8) Uani 1 1 d . .
C5 C 0.36837(17) 0.8735(6) 0.2069(2) 0.0205(8) Uani 1 1 d . .
H5A H 0.3379 0.8455 0.2314 0.025 Uiso 1 1 calc R U
H5B H 0.3791 1.0072 0.2199 0.025 Uiso 1 1 calc R U
C6 C 0.41486(19) 0.7454(6) 0.2456(3) 0.0193(9) Uani 1 1 d . .
H6A H 0.4317 0.7918 0.3007 0.023 Uiso 1 1 calc R U
H6B H 0.4016 0.6147 0.2502 0.023 Uiso 1 1 calc R U
C7 C 0.45558(17) 0.7432(5) 0.1957(3) 0.0146(8) Uani 1 1 d . .
C8 C 0.51132(17) 0.7004(5) 0.2137(3) 0.0150(8) Uani 1 1 d . .
C9 C 0.55014(18) 0.6519(6) 0.2846(3) 0.0185(9) Uani 1 1 d . .
H9 H 0.5407 0.6449 0.3353 0.022 Uiso 1 1 calc R U
C10 C 0.60178(18) 0.6151(6) 0.2792(3) 0.0206(9) Uani 1 1 d . .
H10 H 0.6279 0.5788 0.3265 0.025 Uiso 1 1 calc R U
C11 C 0.61679(18) 0.6300(6) 0.2049(3) 0.0199(9) Uani 1 1 d . .
H11 H 0.6529 0.6048 0.2033 0.024 Uiso 1 1 calc R U
C12 C 0.58038(17) 0.6803(6) 0.1350(3) 0.0182(8) Uani 1 1 d . .
H12 H 0.5908 0.6933 0.0853 0.022 Uiso 1 1 calc R U
C13 C 0.52737(17) 0.7116(5) 0.1396(3) 0.0156(8) Uani 1 1 d . .
C14 C 0.36537(17) 0.8158(5) -0.0104(2) 0.0137(8) Uani 1 1 d . .
C15 C 0.31248(17) 0.8616(5) -0.0490(2) 0.0147(8) Uani 1 1 d . .
C16 C 0.30853(17) 0.8430(6) -0.1336(3) 0.0159(8) Uani 1 1 d . .
C17 C 0.26407(18) 0.8912(6) -0.2002(3) 0.0207(9) Uani 1 1 d . .
H17 H 0.2328 0.9385 -0.1864 0.025 Uiso 1 1 calc R U
C18 C 0.18398(19) 0.9813(7) 0.0250(3) 0.0275(10) Uani 1 1 d . .
H18A H 0.1987 1.0850 0.0622 0.041 Uiso 1 1 calc R U
H18B H 0.1832 0.8641 0.0560 0.041 Uiso 1 1 calc R U
H18C H 0.1474 1.0138 -0.0045 0.041 Uiso 1 1 calc R U
C19 C 0.21886(18) 0.9517(6) -0.0346(3) 0.0196(9) Uani 1 1 d . .
H19A H 0.2031 0.8473 -0.0717 0.024 Uiso 1 1 calc R U
H19B H 0.2171 1.0686 -0.0676 0.024 Uiso 1 1 calc R U
C20 C 0.27697(16) 0.9059(5) 0.0004(2) 0.0132(8) Uani 1 1 d . .
C21 C 0.29789(17) 0.8996(5) 0.0826(3) 0.0164(8) Uani 1 1 d . .
H21 H 0.2748 0.9286 0.1170 0.020 Uiso 1 1 calc R U
C22 C 0.35918(18) 0.7742(6) -0.1434(3) 0.0162(8) Uani 1 1 d . .
C2A C 0.46188(17) 0.7397(5) 0.6205(2) 0.0141(8) Uani 1 1 d . .
C3A C 0.51622(17) 0.7867(5) 0.6616(2) 0.0125(8) Uani 1 1 d . .
C5A C 0.53869(16) 0.7459(6) 0.5280(2) 0.0179(8) Uani 1 1 d . .
H5A1 H 0.5474 0.6090 0.5263 0.022 Uiso 1 1 calc R U
H5A2 H 0.5617 0.8155 0.4985 0.022 Uiso 1 1 calc R U
C6A C 0.48036(19) 0.7750(6) 0.4839(3) 0.0186(9) Uani 1 1 d . .
H6A1 H 0.4749 0.9086 0.4654 0.022 Uiso 1 1 calc R U
H6A2 H 0.4715 0.6919 0.4356 0.022 Uiso 1 1 calc R U
C7A C 0.44403(17) 0.7303(5) 0.5378(2) 0.0132(8) Uani 1 1 d . .
C8A C 0.38816(17) 0.6855(5) 0.5214(2) 0.0138(8) Uani 1 1 d . .
C9A C 0.34833(18) 0.6556(6) 0.4502(3) 0.0169(9) Uani 1 1 d . .
H9A H 0.3563 0.6673 0.3987 0.020 Uiso 1 1 calc R U
C10A C 0.29727(18) 0.6086(6) 0.4565(3) 0.0185(9) Uani 1 1 d . .
H10A H 0.2703 0.5839 0.4087 0.022 Uiso 1 1 calc R U
C11A C 0.28447(18) 0.5968(5) 0.5327(3) 0.0179(8) Uani 1 1 d . .
H11A H 0.2489 0.5662 0.5352 0.021 Uiso 1 1 calc R U
C12A C 0.32274(16) 0.6288(6) 0.6035(3) 0.0174(8) Uani 1 1 d . .
H12A H 0.3141 0.6221 0.6547 0.021 Uiso 1 1 calc R U
C13A C 0.37471(16) 0.6715(5) 0.5971(2) 0.0132(8) Uani 1 1 d . .
C14A C 0.53571(17) 0.8131(5) 0.7430(2) 0.0142(8) Uani 1 1 d . .
C15A C 0.58918(16) 0.8626(5) 0.7797(2) 0.0125(8) Uani 1 1 d . .
C16A C 0.59307(17) 0.8703(6) 0.8650(2) 0.0159(8) Uani 1 1 d . .
C17A C 0.63654(19) 0.9322(6) 0.9286(3) 0.0219(9) Uani 1 1 d . .
H17A H 0.6687 0.9667 0.9137 0.026 Uiso 1 1 calc R U
C18A C 0.71899(19) 0.9253(8) 0.7035(3) 0.0296(11) Uani 1 1 d . .
H18D H 0.7066 1.0219 0.6617 0.044 Uiso 1 1 calc R U
H18E H 0.7172 0.7995 0.6782 0.044 Uiso 1 1 calc R U
H18F H 0.7561 0.9527 0.7322 0.044 Uiso 1 1 calc R U
C19A C 0.68336(17) 0.9283(6) 0.7631(3) 0.0169(8) Uani 1 1 d . .
H19C H 0.6977 0.8353 0.8065 0.020 Uiso 1 1 calc R U
H19D H 0.6860 1.0558 0.7884 0.020 Uiso 1 1 calc R U
C20A C 0.62502(17) 0.8846(5) 0.7290(2) 0.0164(8) Uani 1 1 d . .
C21A C 0.60432(16) 0.8568(5) 0.6476(2) 0.0148(8) Uani 1 1 d . .
H21A H 0.6278 0.8712 0.6125 0.018 Uiso 1 1 calc R U
C22A C 0.54072(17) 0.8174(6) 0.8766(3) 0.0189(9) Uani 1 1 d . .
N1 N 0.48306(14) 0.7566(5) 0.0793(2) 0.0153(7) Uani 1 1 d . .
H1 H 0.4823 0.7722 0.0277 0.018 Uiso 1 1 calc R U
N2 N 0.34975(13) 0.8543(4) 0.11745(19) 0.0135(7) Uani 1 1 d . .
N1A N 0.42042(13) 0.7047(5) 0.6573(2) 0.0149(7) Uani 1 1 d . .
H1A H 0.4227 0.7036 0.7097 0.018 Uiso 1 1 calc R U
N2A N 0.55245(13) 0.8101(5) 0.6143(2) 0.0143(7) Uani 1 1 d . .
O1 O 0.39464(12) 0.7669(4) -0.06500(17) 0.0162(6) Uani 1 1 d . .
O2 O 0.37635(13) 0.7217(4) -0.20020(18) 0.0217(7) Uani 1 1 d . .
O3 O 0.26227(13) 0.8779(5) -0.27221(19) 0.0294(8) Uani 1 1 d . .
O1A O 0.50559(12) 0.7891(4) 0.79846(17) 0.0172(6) Uani 1 1 d . .
O2A O 0.52344(12) 0.7943(5) 0.93563(18) 0.0262(7) Uani 1 1 d . .
O3A O 0.63682(14) 0.9455(5) 0.99977(19) 0.0301(8) Uani 1 1 d . .

loop_
_atom_site_aniso_label
_atom_site_aniso_U_11
_atom_site_aniso_U_22
_atom_site_aniso_U_33
_atom_site_aniso_U_23
_atom_site_aniso_U_13
_atom_site_aniso_U_12
C2 0.014(2) 0.0137(18) 0.016(2) 0.0001(14) 0.0056(17) 0.0010(14)
C3 0.015(2) 0.0124(17) 0.0121(19) 0.0005(13) 0.0033(16) -0.0005(14)
C5 0.023(2) 0.027(2) 0.0115(17) -0.0007(16) 0.0052(15) 0.0020(17)
C6 0.020(2) 0.028(2) 0.012(2) 0.0017(15) 0.0081(17) 0.0036(16)
C7 0.014(2) 0.0162(18) 0.014(2) -0.0013(14) 0.0035(17) 0.0003(14)
C8 0.013(2) 0.0140(18) 0.017(2) -0.0001(14) 0.0013(17) -0.0025(14)
C9 0.021(2) 0.0159(19) 0.018(2) 0.0026(15) 0.0026(19) 0.0004(15)
C10 0.017(2) 0.018(2) 0.022(2) 0.0014(16) -0.0058(18) -0.0009(16)
C11 0.016(2) 0.0148(19) 0.028(2) -0.0039(16) 0.0036(18) 0.0004(15)
C12 0.018(2) 0.0172(19) 0.019(2) -0.0006(15) 0.0052(16) -0.0017(15)
C13 0.016(2) 0.0134(18) 0.015(2) -0.0016(14) -0.0006(16) -0.0006(15)
C14 0.017(2) 0.0140(18) 0.0116(19) 0.0007(14) 0.0059(16) 0.0008(15)
C15 0.019(2) 0.0101(17) 0.016(2) -0.0006(14) 0.0052(17) -0.0015(15)
C16 0.015(2) 0.019(2) 0.014(2) 0.0017(14) 0.0043(16) 0.0002(15)
C17 0.019(2) 0.024(2) 0.017(2) 0.0006(16) 0.0004(18) -0.0015(16)
C18 0.021(2) 0.036(3) 0.028(3) 0.009(2) 0.011(2) 0.0068(19)
C19 0.015(2) 0.022(2) 0.021(2) 0.0008(16) 0.0038(17) 0.0020(16)
C20 0.0106(19) 0.0139(18) 0.015(2) -0.0005(13) 0.0032(16) -0.0006(13)
C21 0.017(2) 0.0151(19) 0.018(2) -0.0015(14) 0.0068(17) -0.0008(14)
C22 0.017(2) 0.0175(19) 0.0124(19) 0.0018(14) 0.0005(16) -0.0019(15)
C2A 0.013(2) 0.0163(18) 0.014(2) 0.0001(14) 0.0044(16) 0.0011(14)
C3A 0.014(2) 0.0134(17) 0.0116(19) 0.0019(13) 0.0057(16) 0.0007(14)
C5A 0.0159(18) 0.028(2) 0.0108(17) -0.0029(15) 0.0052(14) -0.0012(16)
C6A 0.019(2) 0.022(2) 0.014(2) -0.0008(15) 0.0021(17) -0.0012(16)
C7A 0.018(2) 0.0119(18) 0.0107(19) -0.0004(13) 0.0043(17) -0.0017(14)
C8A 0.016(2) 0.0115(17) 0.013(2) 0.0008(14) 0.0027(17) 0.0010(15)
C9A 0.018(2) 0.0178(19) 0.013(2) -0.0020(15) 0.0014(17) 0.0005(15)
C10A 0.017(2) 0.016(2) 0.021(2) -0.0016(15) -0.0005(18) -0.0008(15)
C11A 0.013(2) 0.0169(19) 0.022(2) -0.0025(15) 0.0010(17) -0.0030(15)
C12A 0.0137(19) 0.0198(19) 0.020(2) -0.0007(15) 0.0073(16) -0.0020(15)
C13A 0.012(2) 0.0135(18) 0.0143(19) -0.0015(13) 0.0037(15) 0.0013(14)
C14A 0.013(2) 0.0182(19) 0.012(2) 0.0000(14) 0.0045(17) 0.0021(15)
C15A 0.011(2) 0.0149(17) 0.0108(19) 0.0000(14) 0.0016(16) -0.0018(14)
C16A 0.015(2) 0.0186(19) 0.013(2) -0.0031(15) 0.0020(16) 0.0006(15)
C17A 0.025(2) 0.024(2) 0.017(2) -0.0012(16) 0.0068(18) 0.0058(17)
C18A 0.016(2) 0.051(3) 0.023(2) -0.007(2) 0.0078(19) -0.008(2)
C19A 0.013(2) 0.023(2) 0.014(2) -0.0011(15) 0.0030(17) -0.0012(15)
C20A 0.020(2) 0.0148(19) 0.016(2) 0.0034(15) 0.0077(17) 0.0014(15)
C21A 0.013(2) 0.0186(19) 0.0136(19) 0.0011(14) 0.0059(15) -0.0013(14)
C22A 0.015(2) 0.027(2) 0.013(2) -0.0026(16) 0.0003(17) 0.0015(16)
N1 0.0130(17) 0.0208(17) 0.0136(17) 0.0027(13) 0.0060(14) 0.0007(13)
N2 0.0156(17) 0.0153(15) 0.0096(16) -0.0023(12) 0.0025(13) 0.0002(12)
N1A 0.0135(17) 0.0204(16) 0.0113(16) -0.0006(12) 0.0036(13) -0.0017(13)
N2A 0.0132(17) 0.0185(16) 0.0121(17) 0.0016(12) 0.0047(13) -0.0002(12)
O1 0.0156(16) 0.0224(15) 0.0110(15) 0.0009(10) 0.0041(12) 0.0010(11)
O2 0.0243(16) 0.0294(16) 0.0142(15) -0.0015(12) 0.0098(13) -0.0008(13)
O3 0.0274(18) 0.043(2) 0.0177(16) 0.0032(14) 0.0056(14) -0.0029(15)
O1A 0.0151(16) 0.0254(15) 0.0119(15) -0.0013(11) 0.0050(13) -0.0011(12)
O2A 0.0187(16) 0.048(2) 0.0136(15) -0.0043(13) 0.0064(13) -0.0030(14)
O3A 0.0268(18) 0.0420(19) 0.0196(16) -0.0059(14) 0.0019(14) 0.0015(15)

loop_
_atom_type_symbol
_atom_type_description
_atom_type_scat_dispersion_real
_atom_type_scat_dispersion_imag
_atom_type_scat_source
C C 0.0033 0.0016 'International Tables Vol C Tables 4.2.6.8 and 6.1.1.4'
H H 0.0000 0.0000 'International Tables Vol C Tables 4.2.6.8 and 6.1.1.4'
N N 0.0061 0.0033 'International Tables Vol C Tables 4.2.6.8 and 6.1.1.4'
O O 0.0106 0.0060 'International Tables Vol C Tables 4.2.6.8 and 6.1.1.4'

loop_
_geom_angle_atom_site_label_1
_geom_angle_atom_site_label_2
_geom_angle_atom_site_label_3
_geom_angle
C7 C2 N1 110.6(4)
C7 C2 C3 123.8(4)
N1 C2 C3 125.6(4)
C14 C3 N2 116.0(4)
C14 C3 C2 127.0(4)
N2 C3 C2 117.1(4)
N2 C5 C6 114.7(3)
N2 C5 H5A 108.6
C6 C5 H5A 108.6
N2 C5 H5B 108.6
C6 C5 H5B 108.6
H5A C5 H5B 107.6
C7 C6 C5 110.2(4)
C7 C6 H6A 109.6
C5 C6 H6A 109.6
C7 C6 H6B 109.6
C5 C6 H6B 109.6
H6A C6 H6B 108.1
C2 C7 C8 106.7(4)
C2 C7 C6 120.0(4)
C8 C7 C6 133.1(4)
C9 C8 C13 118.6(4)
C9 C8 C7 134.7(4)
C13 C8 C7 106.7(4)
C10 C9 C8 118.9(4)
C10 C9 H9 120.5
C8 C9 H9 120.5
C9 C10 C11 121.3(4)
C9 C10 H10 119.4
C11 C10 H10 119.4
C12 C11 C10 121.4(4)
C12 C11 H11 119.3
C10 C11 H11 119.3
C11 C12 C13 117.6(4)
C11 C12 H12 121.2
C13 C12 H12 121.2
N1 C13 C12 129.6(4)
N1 C13 C8 108.2(4)
C12 C13 C8 122.2(4)
C3 C14 O1 123.6(4)
C3 C14 C15 124.8(4)
O1 C14 C15 111.6(4)
C14 C15 C20 117.6(4)
C14 C15 C16 106.3(4)
C20 C15 C16 136.0(4)
C15 C16 C22 107.4(4)
C15 C16 C17 128.6(4)
C22 C16 C17 123.9(4)
O3 C17 C16 127.2(4)
O3 C17 H17 116.4
C16 C17 H17 116.4
C19 C18 H18A 109.5
C19 C18 H18B 109.5
H18A C18 H18B 109.5
C19 C18 H18C 109.5
H18A C18 H18C 109.5
H18B C18 H18C 109.5
C20 C19 C18 116.9(4)
C20 C19 H19A 108.1
C18 C19 H19A 108.1
C20 C19 H19B 108.1
C18 C19 H19B 108.1
H19A C19 H19B 107.3
C21 C20 C15 116.5(4)
C21 C20 C19 121.4(4)
C15 C20 C19 122.1(4)
N2 C21 C20 123.8(4)
N2 C21 H21 118.1
C20 C21 H21 118.1
O2 C22 O1 117.6(4)
O2 C22 C16 135.0(4)
O1 C22 C16 107.4(3)
C7A C2A N1A 110.5(4)
C7A C2A C3A 123.7(4)
N1A C2A C3A 125.7(4)
C14A C3A N2A 116.1(4)
C14A C3A C2A 126.9(4)
N2A C3A C2A 117.0(4)
N2A C5A C6A 114.7(3)
N2A C5A H5A1 108.6
C6A C5A H5A1 108.6
N2A C5A H5A2 108.6
C6A C5A H5A2 108.6
H5A1 C5A H5A2 107.6
C7A C6A C5A 110.8(4)
C7A C6A H6A1 109.5
C5A C6A H6A1 109.5
C7A C6A H6A2 109.5
C5A C6A H6A2 109.5
H6A1 C6A H6A2 108.1
C2A C7A C8A 106.6(4)
C2A C7A C6A 121.1(4)
C8A C7A C6A 132.2(4)
C9A C8A C13A 119.4(4)
C9A C8A C7A 133.9(4)
C13A C8A C7A 106.7(4)
C10A C9A C8A 118.7(4)
C10A C9A H9A 120.7
C8A C9A H9A 120.7
C9A C10A C11A 121.2(4)
C9A C10A H10A 119.4
C11A C10A H10A 119.4
C12A C11A C10A 121.2(4)
C12A C11A H11A 119.4
C10A C11A H11A 119.4
C11A C12A C13A 117.5(4)
C11A C12A H12A 121.2
C13A C12A H12A 121.2
N1A C13A C12A 129.6(4)
N1A C13A C8A 108.4(4)
C12A C13A C8A 122.1(4)
O1A C14A C3A 123.5(4)
O1A C14A C15A 112.0(3)
C3A C14A C15A 124.4(4)
C14A C15A C20A 117.6(4)
C14A C15A C16A 106.5(4)
C20A C15A C16A 135.8(4)
C17A C16A C15A 129.3(4)
C17A C16A C22A 124.0(4)
C15A C16A C22A 106.5(4)
O3A C17A C16A 126.8(4)
O3A C17A H17A 116.6
C16A C17A H17A 116.6
C19A C18A H18D 109.5
C19A C18A H18E 109.5
H18D C18A H18E 109.5
C19A C18A H18F 109.5
H18D C18A H18F 109.5
H18E C18A H18F 109.5
C20A C19A C18A 116.3(4)
C20A C19A H19C 108.2
C18A C19A H19C 108.2
C20A C19A H19D 108.2
C18A C19A H19D 108.2
H19C C19A H19D 107.4
C21A C20A C15A 116.7(4)
C21A C20A C19A 121.9(4)
C15A C20A C19A 121.4(4)
N2A C21A C20A 124.1(4)
N2A C21A H21A 117.9
C20A C21A H21A 117.9
O2A C22A O1A 118.8(4)
O2A C22A C16A 133.2(4)
O1A C22A C16A 108.0(3)
C13 N1 C2 107.8(3)
C13 N1 H1 126.1
C2 N1 H1 126.1
C21 N2 C3 121.2(3)
C21 N2 C5 117.9(3)
C3 N2 C5 120.5(3)
C2A N1A C13A 107.8(3)
C2A N1A H1A 126.1
C13A N1A H1A 126.1
C21A N2A C3A 121.1(3)
C21A N2A C5A 117.5(3)
C3A N2A C5A 120.2(3)
C14 O1 C22 107.1(3)
C14A O1A C22A 106.8(3)

loop_
_geom_bond_atom_site_label_1
_geom_bond_atom_site_label_2
_geom_bond_distance
C2 C7 1.367(6)
C2 N1 1.379(5)
C2 C3 1.442(6)
C3 C14 1.366(6)
C3 N2 1.371(5)
C5 N2 1.489(5)
C5 C6 1.515(6)
C5 H5A 0.9900
C5 H5B 0.9900
C6 C7 1.495(6)
C6 H6A 0.9900
C6 H6B 0.9900
C7 C8 1.422(6)
C8 C9 1.412(6)
C8 C13 1.419(6)
C9 C10 1.375(6)
C9 H9 0.9500
C10 C11 1.410(6)
C10 H10 0.9500
C11 C12 1.373(6)
C11 H11 0.9500
C12 C13 1.399(6)
C12 H12 0.9500
C13 N1 1.375(5)
C14 O1 1.370(5)
C14 C15 1.397(6)
C15 C20 1.414(6)
C15 C16 1.425(6)
C16 C22 1.434(6)
C16 C17 1.444(6)
C17 O3 1.218(5)
C17 H17 0.9500
C18 C19 1.519(6)
C18 H18A 0.9800
C18 H18B 0.9800
C18 H18C 0.9800
C19 C20 1.503(6)
C19 H19A 0.9900
C19 H19B 0.9900
C20 C21 1.373(6)
C21 N2 1.360(5)
C21 H21 0.9500
C22 O2 1.212(5)
C22 O1 1.425(5)
C2A C7A 1.374(6)
C2A N1A 1.379(5)
C2A C3A 1.442(6)
C3A C14A 1.368(6)
C3A N2A 1.377(5)
C5A N2A 1.497(5)
C5A C6A 1.520(6)
C5A H5A1 0.9900
C5A H5A2 0.9900
C6A C7A 1.490(6)
C6A H6A1 0.9900
C6A H6A2 0.9900
C7A C8A 1.429(6)
C8A C9A 1.402(6)
C8A C13A 1.415(6)
C9A C10A 1.380(6)
C9A H9A 0.9500
C10A C11A 1.415(6)
C10A H10A 0.9500
C11A C12A 1.379(6)
C11A H11A 0.9500
C12A C13A 1.397(6)
C12A H12A 0.9500
C13A N1A 1.381(5)
C14A O1A 1.366(5)
C14A C15A 1.410(5)
C15A C20A 1.412(6)
C15A C16A 1.432(6)
C16A C17A 1.424(6)
C16A C22A 1.452(6)
C17A O3A 1.213(5)
C17A H17A 0.9500
C18A C19A 1.518(6)
C18A H18D 0.9800
C18A H18E 0.9800
C18A H18F 0.9800
C19A C20A 1.503(6)
C19A H19C 0.9900
C19A H19D 0.9900
C20A C21A 1.373(6)
C21A N2A 1.358(5)
C21A H21A 0.9500
C22A O2A 1.202(5)
C22A O1A 1.431(5)
N1 H1 0.8800
N1A H1A 0.8800
